data_1572834
loop_
_publ_author_name
'Izzotti, Anthony R.'
'Gleason, James L.'

_publ_section_title
;
 Driving <i>tert</i>-butyl axial: the surprising cyclopropyl effect.
;
_journal_issue 44
_journal_name_full 'Chemical science'
_journal_page_first 18592
_journal_page_last 18600
_journal_paper_doi 10.1039/d4sc05470a
_journal_volume 15
_journal_year 2024
_chemical_formula_moiety 'C22 H26 N2'
_chemical_formula_sum 'C22 H26 N2'
_chemical_formula_weight 318.45
_chemical_name_systematic 4,9-dibenzyl-4,9-diazadispiro[2.2.26.23]decane
_space_group_crystal_system monoclinic
_space_group_IT_number 15
_space_group_name_Hall '-C 2yc'
_space_group_name_H-M_alt 'C 1 2/c 1'
_atom_sites_solution_hydrogens geom
_atom_sites_solution_primary iterative
_atom_sites_solution_secondary difmap
_audit_creation_date 2024-06-10
_audit_creation_method
;
Olex2 1.5
(compiled 2023.08.17 svn.r577a77a9 for OlexSys, GUI svn.r6817)
;
_audit_update_record
;
2024-08-01 deposited with the CCDC.	2024-10-03 downloaded from the CCDC.
;
_cell_angle_alpha 90
_cell_angle_beta 110.3740(10)
_cell_angle_gamma 90
_cell_formula_units_Z 4
_cell_length_a 16.1970(5)
_cell_length_b 5.7050(2)
_cell_length_c 20.8080(6)
_cell_measurement_reflns_used 1498
_cell_measurement_temperature 298(2)
_cell_measurement_theta_max 72.660
_cell_measurement_theta_min 6.012
_cell_volume 1802.45(10)
_computing_cell_refinement 'Bruker APEX3'
_computing_data_collection 'Bruker APEX3'
_computing_data_reduction 'Bruker APEX3'
_computing_molecular_graphics 'Olex2 1.5 (Dolomanov et al., 2009)'
_computing_publication_material 'Olex2 1.5 (Dolomanov et al., 2009)'
_computing_structure_refinement 'SHELXL-2019/2 (Sheldrick, 2019)'
_computing_structure_solution 'SHELXT 2014/5 (Sheldrick, 2014)'
_diffrn_ambient_temperature 298(2)
_diffrn_measured_fraction_theta_full 0.985
_diffrn_measured_fraction_theta_max 0.986
_diffrn_measurement_device_type 'Bruker D8'
_diffrn_measurement_method '/w and /f scans'
_diffrn_radiation_type CuK\a
_diffrn_radiation_wavelength 1.54178
_diffrn_reflns_av_R_equivalents 0.0455
_diffrn_reflns_av_unetI/netI 0.0259
_diffrn_reflns_Laue_measured_fraction_full 0.985
_diffrn_reflns_Laue_measured_fraction_max 0.986
_diffrn_reflns_limit_h_max 17
_diffrn_reflns_limit_h_min -20
_diffrn_reflns_limit_k_max 7
_diffrn_reflns_limit_k_min -7
_diffrn_reflns_limit_l_max 25
_diffrn_reflns_limit_l_min -25
_diffrn_reflns_number 14634
_diffrn_reflns_point_group_measured_fraction_full 0.985
_diffrn_reflns_point_group_measured_fraction_max 0.986
_diffrn_reflns_theta_full 67.679
_diffrn_reflns_theta_max 72.660
_diffrn_reflns_theta_min 6.012
_exptl_absorpt_coefficient_mu 0.519
_exptl_absorpt_correction_T_max 0.7536
_exptl_absorpt_correction_T_min 0.6264
_exptl_absorpt_correction_type multi-scan
_exptl_absorpt_process_details 'Bruker AXScale'
_exptl_crystal_colour colorless
_exptl_crystal_density_diffrn 1.173
_exptl_crystal_density_method 'not measured'
_exptl_crystal_description plate
_exptl_crystal_F_000 688
_exptl_crystal_size_max 0.346
_exptl_crystal_size_mid 0.264
_exptl_crystal_size_min 0.063
_refine_diff_density_max 0.140
_refine_diff_density_min -0.140
_refine_diff_density_rms 0.026
_refine_ls_extinction_coef 0.0081(15)
_refine_ls_extinction_expression Fc^*^=kFc[1+0.001xFc^2^\l^3^/sin(2\q)]^-1/4^
_refine_ls_extinction_method 'SHELXL-2019/2 (Sheldrick 2019)'
_refine_ls_goodness_of_fit_ref 1.037
_refine_ls_hydrogen_treatment constr
_refine_ls_matrix_type full
_refine_ls_number_parameters 110
_refine_ls_number_reflns 1767
_refine_ls_number_restraints 0
_refine_ls_restrained_S_all 1.037
_refine_ls_R_factor_all 0.0523
_refine_ls_R_factor_gt 0.0438
_refine_ls_shift/su_max 0.000
_refine_ls_shift/su_mean 0.000
_refine_ls_structure_factor_coef Fsqd
_refine_ls_weighting_details 'w=1/[\s^2^(Fo^2^)+(0.0481P)^2^+0.8605P] where P=(Fo^2^+2Fc^2^)/3'
_refine_ls_weighting_scheme calc
_refine_ls_wR_factor_gt 0.1070
_refine_ls_wR_factor_ref 0.1165
_reflns_Friedel_coverage 0.000
_reflns_number_gt 1498
_reflns_number_total 1767
_reflns_threshold_expression 'I > 2\s(I)'
_cod_data_source_file d4sc05470a3.cif
_cod_data_source_block AI1178
_cod_depositor_comments 'Adding full bibliography for 1572833--1572835.cif.'
_cod_database_code 1572834
_shelx_shelxl_version_number 2019/3
_shelx_space_group_comment
;
The symmetry employed for this shelxl refinement is uniquely defined
by the following loop, which should always be used as a source of
symmetry information in preference to the above space-group names.
They are only intended as comments.
;
_shelx_estimated_absorpt_t_max 0.968
_shelx_estimated_absorpt_t_min 0.841
_olex2_refinement_description
;
1.a Secondary CH2 refined with riding coordinates:
 C3(H3A,H3AB), C4(H4A,H4AB), C11(H11A,H11B), C12(H12A,H12B)
1.b Aromatic/amide H refined with riding coordinates:
 C6(H6), C8(H8), C7(H7), C10(H10), C9(H9)
;
_olex2_submission_special_instructions 'No special instructions were received'

loop_
_space_group_symop_operation_xyz
'x, y, z'
'-x, y, -z+1/2'
'x+1/2, y+1/2, z'
'-x+1/2, y+1/2, -z+1/2'
'-x, -y, -z'
'x, -y, z-1/2'
'-x+1/2, -y+1/2, -z'
'x+1/2, -y+1/2, z-1/2'

loop_
_atom_site_label
_atom_site_type_symbol
_atom_site_fract_x
_atom_site_fract_y
_atom_site_fract_z
_atom_site_U_iso_or_equiv
_atom_site_adp_type
_atom_site_occupancy
_atom_site_site_symmetry_order
_atom_site_calc_flag
_atom_site_refinement_flags_posn
_atom_site_refinement_flags_adp
_atom_site_refinement_flags_occupancy
_atom_site_disorder_assembly
_atom_site_disorder_group
N1 N 0.32804(6) 0.22326(18) 0.47887(5) 0.0418(3) Uani 1 1 d . . . . .
C2 C 0.33378(8) 0.2258(2) 0.55017(6) 0.0423(3) Uani 1 1 d . . . . .
C3 C 0.23946(7) 0.1433(2) 0.43608(6) 0.0432(3) Uani 1 1 d . . . . .
H3A H 0.234070 -0.022411 0.444257 0.052 Uiso 1 1 calc R U . . .
H3AB H 0.232710 0.162378 0.388191 0.052 Uiso 1 1 calc R U . . .
C4 C 0.35262(8) 0.4499(2) 0.45704(7) 0.0483(4) Uani 1 1 d . . . . .
H4A H 0.407926 0.501750 0.490534 0.058 Uiso 1 1 calc R U . . .
H4AB H 0.308031 0.565324 0.455594 0.058 Uiso 1 1 calc R U . . .
C6 C 0.40680(9) 0.2520(3) 0.37102(8) 0.0554(4) Uani 1 1 d . . . . .
H6 H 0.429913 0.133007 0.402763 0.067 Uiso 1 1 calc R U . . .
C5 C 0.36208(8) 0.4364(2) 0.38749(7) 0.0456(3) Uani 1 1 d . . . . .
C8 C 0.38361(10) 0.4173(3) 0.26051(8) 0.0613(4) Uani 1 1 d . . . . .
H8 H 0.390771 0.410538 0.218100 0.074 Uiso 1 1 calc R U . . .
C7 C 0.41741(11) 0.2429(3) 0.30808(8) 0.0618(4) Uani 1 1 d . . . . .
H7 H 0.447588 0.118089 0.297763 0.074 Uiso 1 1 calc R U . . .
C10 C 0.32852(9) 0.6107(2) 0.33928(7) 0.0555(4) Uani 1 1 d . . . . .
H10 H 0.298359 0.735831 0.349441 0.067 Uiso 1 1 calc R U . . .
C11 C 0.42493(9) 0.2279(3) 0.60223(7) 0.0578(4) Uani 1 1 d . . . . .
H11A H 0.434446 0.313440 0.644495 0.069 Uiso 1 1 calc R U . . .
H11B H 0.473931 0.231722 0.585610 0.069 Uiso 1 1 calc R U . . .
C12 C 0.37070(9) 0.0073(3) 0.59062(7) 0.0555(4) Uani 1 1 d . . . . .
H12A H 0.347483 -0.039418 0.625821 0.067 Uiso 1 1 calc R U . . .
H12B H 0.386985 -0.121171 0.566911 0.067 Uiso 1 1 calc R U . . .
C9 C 0.33910(10) 0.6019(3) 0.27606(8) 0.0637(4) Uani 1 1 d . . . . .
H9 H 0.316175 0.720539 0.244167 0.076 Uiso 1 1 calc R U . . .

loop_
_atom_site_aniso_label
_atom_site_aniso_U_11
_atom_site_aniso_U_22
_atom_site_aniso_U_33
_atom_site_aniso_U_23
_atom_site_aniso_U_13
_atom_site_aniso_U_12
N1 0.0383(5) 0.0428(6) 0.0453(6) -0.0029(4) 0.0159(4) 0.0002(4)
C2 0.0379(6) 0.0443(7) 0.0424(6) -0.0029(5) 0.0111(5) -0.0003(5)
C3 0.0423(6) 0.0444(7) 0.0431(6) -0.0058(5) 0.0149(5) -0.0019(5)
C4 0.0473(7) 0.0450(7) 0.0561(8) -0.0032(6) 0.0223(6) -0.0027(5)
C6 0.0558(8) 0.0542(8) 0.0626(8) 0.0095(6) 0.0285(7) 0.0113(6)
C5 0.0387(6) 0.0455(7) 0.0548(7) 0.0013(5) 0.0189(5) -0.0016(5)
C8 0.0619(9) 0.0723(10) 0.0537(8) 0.0026(7) 0.0252(7) -0.0066(7)
C7 0.0637(9) 0.0632(9) 0.0686(9) 0.0020(7) 0.0358(7) 0.0093(7)
C10 0.0552(8) 0.0475(8) 0.0644(8) 0.0038(6) 0.0216(7) 0.0057(6)
C11 0.0412(7) 0.0656(9) 0.0570(8) -0.0048(7) 0.0050(6) 0.0011(6)
C12 0.0513(7) 0.0543(8) 0.0555(8) 0.0062(6) 0.0116(6) 0.0079(6)
C9 0.0691(9) 0.0609(9) 0.0583(9) 0.0130(7) 0.0187(7) 0.0024(7)

loop_
_atom_type_symbol
_atom_type_description
_atom_type_scat_dispersion_real
_atom_type_scat_dispersion_imag
_atom_type_scat_source
C C 0.0181 0.0091 'International Tables Vol C Tables 4.2.6.8 and 6.1.1.4'
H H 0.0000 0.0000 'International Tables Vol C Tables 4.2.6.8 and 6.1.1.4'
N N 0.0311 0.0180 'International Tables Vol C Tables 4.2.6.8 and 6.1.1.4'

loop_
_geom_angle_atom_site_label_1
_geom_angle_atom_site_label_2
_geom_angle_atom_site_label_3
_geom_angle
_geom_angle_site_symmetry_1
_geom_angle_site_symmetry_3
_geom_angle_publ_flag
C2 N1 C3 108.82(9) . . ?
C2 N1 C4 112.24(9) . . ?
C4 N1 C3 113.39(10) . . ?
N1 C2 C3 115.00(10) . 7_556 ?
N1 C2 C11 115.79(11) . . ?
N1 C2 C12 115.71(11) . . ?
C11 C2 C3 120.05(11) . 7_556 ?
C11 C2 C12 60.17(9) . . ?
C12 C2 C3 119.23(11) . 7_556 ?
N1 C3 C2 113.34(10) . 7_556 ?
N1 C3 H3A 108.9 . . ?
N1 C3 H3AB 108.9 . . ?
C2 C3 H3A 108.9 7_556 . ?
C2 C3 H3AB 108.9 7_556 . ?
H3A C3 H3AB 107.7 . . ?
N1 C4 H4A 109.1 . . ?
N1 C4 H4AB 109.1 . . ?
N1 C4 C5 112.35(10) . . ?
H4A C4 H4AB 107.9 . . ?
C5 C4 H4A 109.1 . . ?
C5 C4 H4AB 109.1 . . ?
C5 C6 H6 119.6 . . ?
C7 C6 H6 119.6 . . ?
C7 C6 C5 120.76(13) . . ?
C6 C5 C4 120.78(12) . . ?
C10 C5 C4 120.92(12) . . ?
C10 C5 C6 118.28(12) . . ?
C7 C8 H8 120.2 . . ?
C7 C8 C9 119.59(14) . . ?
C9 C8 H8 120.2 . . ?
C6 C7 H7 119.8 . . ?
C8 C7 C6 120.39(14) . . ?
C8 C7 H7 119.8 . . ?
C5 C10 H10 119.5 . . ?
C5 C10 C9 121.04(13) . . ?
C9 C10 H10 119.5 . . ?
C2 C11 H11A 117.7 . . ?
C2 C11 H11B 117.7 . . ?
C2 C11 C12 60.23(8) . . ?
H11A C11 H11B 114.9 . . ?
C12 C11 H11A 117.7 . . ?
C12 C11 H11B 117.7 . . ?
C2 C12 H12A 117.8 . . ?
C2 C12 H12B 117.8 . . ?
C11 C12 C2 59.60(9) . . ?
C11 C12 H12A 117.8 . . ?
C11 C12 H12B 117.8 . . ?
H12A C12 H12B 114.9 . . ?
C8 C9 C10 119.92(14) . . ?
C8 C9 H9 120.0 . . ?
C10 C9 H9 120.0 . . ?

loop_
_geom_bond_atom_site_label_1
_geom_bond_atom_site_label_2
_geom_bond_distance
_geom_bond_site_symmetry_2
_geom_bond_publ_flag
N1 C2 1.4539(15) . ?
N1 C3 1.4730(15) . ?
N1 C4 1.4706(16) . ?
C2 C3 1.5109(16) 7_556 ?
C2 C11 1.4966(17) . ?
C2 C12 1.5063(18) . ?
C3 H3A 0.9700 . ?
C3 H3AB 0.9700 . ?
C4 H4A 0.9700 . ?
C4 H4AB 0.9700 . ?
C4 C5 1.5094(17) . ?
C6 H6 0.9300 . ?
C6 C5 1.3865(18) . ?
C6 C7 1.380(2) . ?
C5 C10 1.3821(19) . ?
C8 H8 0.9300 . ?
C8 C7 1.376(2) . ?
C8 C9 1.377(2) . ?
C7 H7 0.9300 . ?
C10 H10 0.9300 . ?
C10 C9 1.385(2) . ?
C11 H11A 0.9700 . ?
C11 H11B 0.9700 . ?
C11 C12 1.505(2) . ?
C12 H12A 0.9700 . ?
C12 H12B 0.9700 . ?
C9 H9 0.9300 . ?
